data_2229332
loop_
_publ_author_name
'Cheng, Lin'
'Zhang, Li-Min'
'Wang, Jian-Quan'

_publ_section_title
;
 (1<i>R</i>,2<i>R</i>)-2-(Pyridin-4-ylmethylamino)cyclohexanaminium
 chloride
;
_journal_coeditor_code BT5470
_journal_issue 3
_journal_name_full 'Acta Crystallographica Section E'
_journal_page_first o676
_journal_paper_doi 10.1107/S1600536811005526
_journal_volume 67
_journal_year 2011
_chemical_formula_iupac 'C12 H20 N3 +, Cl -'
_chemical_formula_moiety 'C12 H20 N3 +, Cl -'
_chemical_formula_sum 'C12 H20 Cl N3'
_chemical_formula_weight 241.76
_chemical_name_systematic
;
(1<i>R</i>,2<i>R</i>)-2-(Pyridin-4-ylmethylamino)cyclohexanaminium chloride
;
_space_group_IT_number 19
_symmetry_cell_setting orthorhombic
_symmetry_space_group_name_Hall 'P 2ac 2ab'
_symmetry_space_group_name_H-M 'P 21 21 21'
_atom_sites_solution_hydrogens geom
_atom_sites_solution_primary direct
_atom_sites_solution_secondary difmap
_audit_creation_method SHELXL-97
_cell_angle_alpha 90.00
_cell_angle_beta 90.00
_cell_angle_gamma 90.00
_cell_formula_units_Z 4
_cell_length_a 5.5256(10)
_cell_length_b 13.928(2)
_cell_length_c 16.685(3)
_cell_measurement_reflns_used 780
_cell_measurement_temperature 291(2)
_cell_measurement_theta_max 28.0
_cell_measurement_theta_min 2.45
_cell_volume 1284.1(4)
_computing_cell_refinement 'SAINT-Plus (Bruker, 2000)'
_computing_data_collection 'SMART (Bruker, 2000)'
_computing_data_reduction 'SAINT-Plus (Bruker, 2000)'
_computing_molecular_graphics
;
ORTEPIII (Burnett & Johnson, 1996) and
PLATON (Spek, 2009)
;
_computing_publication_material 'SHELXTL (Sheldrick, 2008)'
_computing_structure_refinement 'SHELXL97 (Sheldrick, 2008)'
_computing_structure_solution 'SHELXS97 (Sheldrick, 2008)'
_diffrn_ambient_temperature 293(2)
_diffrn_measured_fraction_theta_full 0.997
_diffrn_measured_fraction_theta_max 0.997
_diffrn_measurement_device_type 'Bruker SMART APEX CCD'
_diffrn_measurement_method '\f and \w'
_diffrn_radiation_monochromator graphite
_diffrn_radiation_source 'fine-focus sealed tube'
_diffrn_radiation_type MoK\a
_diffrn_radiation_wavelength 0.71073
_diffrn_reflns_av_R_equivalents 0.0194
_diffrn_reflns_av_sigmaI/netI 0.0297
_diffrn_reflns_limit_h_max 6
_diffrn_reflns_limit_h_min -6
_diffrn_reflns_limit_k_max 16
_diffrn_reflns_limit_k_min -17
_diffrn_reflns_limit_l_max 20
_diffrn_reflns_limit_l_min -6
_diffrn_reflns_number 5296
_diffrn_reflns_theta_full 26.00
_diffrn_reflns_theta_max 26.00
_diffrn_reflns_theta_min 1.90
_exptl_absorpt_coefficient_mu 0.276
_exptl_absorpt_correction_T_max 0.9519
_exptl_absorpt_correction_T_min 0.9341
_exptl_absorpt_correction_type multi-scan
_exptl_absorpt_process_details '(SADABS; Sheldrick, 1995)'
_exptl_crystal_colour colorless
_exptl_crystal_density_diffrn 1.251
_exptl_crystal_density_method 'not measured'
_exptl_crystal_description block
_exptl_crystal_F_000 520
_exptl_crystal_size_max 0.25
_exptl_crystal_size_mid 0.20
_exptl_crystal_size_min 0.18
_refine_diff_density_max 0.256
_refine_diff_density_min -0.239
_refine_ls_abs_structure_details 'Flack (1983), 1031 Friedel pairs'
_refine_ls_abs_structure_Flack -0.04(8)
_refine_ls_extinction_method none
_refine_ls_goodness_of_fit_ref 1.057
_refine_ls_hydrogen_treatment constr
_refine_ls_matrix_type full
_refine_ls_number_parameters 145
_refine_ls_number_reflns 2516
_refine_ls_number_restraints 0
_refine_ls_restrained_S_all 1.057
_refine_ls_R_factor_all 0.0457
_refine_ls_R_factor_gt 0.0408
_refine_ls_shift/su_max 0.000
_refine_ls_shift/su_mean 0.000
_refine_ls_structure_factor_coef Fsqd
_refine_ls_weighting_details 'calc w=1/[\s^2^(Fo^2^)+(0.0552P)^2^+0.1405P] where P=(Fo^2^+2Fc^2^)/3'
_refine_ls_weighting_scheme calc
_refine_ls_wR_factor_gt 0.0977
_refine_ls_wR_factor_ref 0.1024
_reflns_number_gt 2259
_reflns_number_total 2516
_reflns_threshold_expression I>2\s(I)
_cod_data_source_file bt5470.cif
_cod_data_source_block I
_cod_database_code 2229332
_cod_database_fobs_code 2229332

loop_
_symmetry_equiv_pos_as_xyz
'x, y, z'
'-x+1/2, -y, z+1/2'
'-x, y+1/2, -z+1/2'
'x+1/2, -y+1/2, -z'

loop_
_atom_site_type_symbol
_atom_site_label
_atom_site_fract_x
_atom_site_fract_y
_atom_site_fract_z
_atom_site_U_iso_or_equiv
_atom_site_adp_type
_atom_site_calc_flag
_atom_site_refinement_flags
_atom_site_occupancy
_atom_site_disorder_assembly
_atom_site_disorder_group
Cl Cl1 0.80278(10) -0.57398(4) -0.18879(4) 0.05595(19) Uani d . 1 . .
C C1 0.2910(4) -0.76369(13) -0.19230(10) 0.0334(4) Uani d . 1 . .
H H1A 0.1413 -0.7975 -0.2063 0.040 Uiso calc R 1 . .
C C2 0.2862(4) -0.74096(15) -0.10296(10) 0.0411(5) Uani d . 1 . .
H H2A 0.4249 -0.7015 -0.0894 0.049 Uiso calc R 1 . .
H H2B 0.1410 -0.7048 -0.0905 0.049 Uiso calc R 1 . .
C C3 0.2912(5) -0.83212(16) -0.05335(12) 0.0500(6) Uani d . 1 . .
H H3A 0.2945 -0.8158 0.0032 0.060 Uiso calc R 1 . .
H H3B 0.1459 -0.8692 -0.0636 0.060 Uiso calc R 1 . .
C C4 0.5108(5) -0.89136(16) -0.07397(12) 0.0489(6) Uani d . 1 . .
H H4A 0.5090 -0.9502 -0.0429 0.059 Uiso calc R 1 . .
H H4B 0.6559 -0.8560 -0.0599 0.059 Uiso calc R 1 . .
C C5 0.5163(5) -0.91576(15) -0.16282(12) 0.0464(5) Uani d . 1 . .
H H5A 0.3803 -0.9571 -0.1754 0.056 Uiso calc R 1 . .
H H5B 0.6636 -0.9509 -0.1746 0.056 Uiso calc R 1 . .
C C6 0.5051(4) -0.82635(13) -0.21600(10) 0.0341(4) Uani d . 1 . .
H H6A 0.6531 -0.7892 -0.2067 0.041 Uiso calc R 1 . .
C C7 0.7097(5) -0.89100(19) -0.33387(12) 0.0534(6) Uani d . 1 . .
H H7A 0.7163 -0.9575 -0.3168 0.064 Uiso calc R 1 . .
H H7B 0.8493 -0.8583 -0.3116 0.064 Uiso calc R 1 . .
C C8 0.7219(4) -0.88678(13) -0.42405(11) 0.0371(5) Uani d . 1 . .
C C9 0.9147(4) -0.84386(15) -0.46266(14) 0.0439(5) Uani d . 1 . .
H H9A 1.0437 -0.8198 -0.4330 0.053 Uiso calc R 1 . .
C C10 0.9160(5) -0.83668(16) -0.54485(14) 0.0476(6) Uani d . 1 . .
H H10A 1.0495 -0.8084 -0.5693 0.057 Uiso calc R 1 . .
C C11 0.5538(4) -0.91212(16) -0.55406(12) 0.0447(5) Uani d . 1 . .
H H11A 0.4288 -0.9367 -0.5852 0.054 Uiso calc R 1 . .
C C12 0.5397(4) -0.92329(16) -0.47230(12) 0.0432(5) Uani d . 1 . .
H H12A 0.4087 -0.9551 -0.4495 0.052 Uiso calc R 1 . .
N N1 0.2983(3) -0.67078(11) -0.23746(9) 0.0377(4) Uani d . 1 . .
H H1B 0.3011 -0.6827 -0.2899 0.057 Uiso calc R 1 . .
H H1C 0.4305 -0.6382 -0.2237 0.057 Uiso calc R 1 . .
H H1D 0.1676 -0.6362 -0.2256 0.057 Uiso calc R 1 . .
N N2 0.4907(3) -0.84717(12) -0.30272(9) 0.0380(4) Uani d . 1 . .
H H2C 0.3781 -0.8927 -0.3056 0.057 Uiso d R 1 . .
N N3 0.7369(4) -0.86795(12) -0.59140(10) 0.0447(5) Uani d . 1 . .

loop_
_atom_site_aniso_label
_atom_site_aniso_U_11
_atom_site_aniso_U_22
_atom_site_aniso_U_33
_atom_site_aniso_U_12
_atom_site_aniso_U_13
_atom_site_aniso_U_23
Cl1 0.0377(3) 0.0491(3) 0.0811(4) 0.0058(3) -0.0025(3) 0.0005(3)
C1 0.0329(9) 0.0365(9) 0.0309(9) 0.0019(8) 0.0000(9) 0.0007(7)
C2 0.0437(12) 0.0489(11) 0.0308(9) 0.0119(11) 0.0016(9) -0.0052(8)
C3 0.0536(13) 0.0626(14) 0.0340(10) 0.0020(13) 0.0029(10) 0.0052(10)
C4 0.0653(16) 0.0475(12) 0.0340(10) 0.0102(12) -0.0032(11) 0.0073(9)
C5 0.0638(15) 0.0375(11) 0.0379(10) 0.0082(12) -0.0023(10) -0.0008(9)
C6 0.0363(11) 0.0359(10) 0.0301(9) 0.0041(9) -0.0018(8) -0.0026(7)
C7 0.0519(13) 0.0710(15) 0.0372(10) 0.0208(13) 0.0009(10) -0.0047(10)
C8 0.0406(12) 0.0354(10) 0.0353(9) 0.0088(9) 0.0034(9) -0.0056(8)
C9 0.0408(12) 0.0395(11) 0.0514(12) -0.0010(10) -0.0041(10) -0.0065(10)
C10 0.0457(13) 0.0437(12) 0.0532(13) -0.0009(10) 0.0117(11) 0.0075(10)
C11 0.0435(12) 0.0491(12) 0.0414(11) -0.0011(11) -0.0022(9) -0.0093(10)
C12 0.0382(11) 0.0475(12) 0.0439(11) -0.0031(11) 0.0072(9) -0.0033(10)
N1 0.0384(9) 0.0403(9) 0.0344(8) 0.0069(8) -0.0010(7) -0.0009(7)
N2 0.0415(10) 0.0421(9) 0.0304(8) 0.0065(8) 0.0013(8) -0.0049(7)
N3 0.0506(12) 0.0458(10) 0.0377(8) 0.0048(9) 0.0064(8) -0.0002(7)

loop_
_atom_type_symbol
_atom_type_description
_atom_type_scat_dispersion_real
_atom_type_scat_dispersion_imag
_atom_type_scat_source
C C 0.0033 0.0016 'International Tables Vol C Tables 4.2.6.8 and 6.1.1.4'
H H 0.0000 0.0000 'International Tables Vol C Tables 4.2.6.8 and 6.1.1.4'
N N 0.0061 0.0033 'International Tables Vol C Tables 4.2.6.8 and 6.1.1.4'
Cl Cl 0.1484 0.1585 'International Tables Vol C Tables 4.2.6.8 and 6.1.1.4'

loop_
_geom_angle_atom_site_label_1
_geom_angle_atom_site_label_2
_geom_angle_atom_site_label_3
_geom_angle_site_symmetry_1
_geom_angle_site_symmetry_3
_geom_angle
_geom_angle_publ_flag
N1 C1 C6 . . 110.08(15) ?
N1 C1 C2 . . 108.24(14) ?
C6 C1 C2 . . 112.74(16) ?
N1 C1 H1A . . 108.6 ?
C6 C1 H1A . . 108.6 ?
C2 C1 H1A . . 108.6 ?
C3 C2 C1 . . 111.09(16) ?
C3 C2 H2A . . 109.4 ?
C1 C2 H2A . . 109.4 ?
C3 C2 H2B . . 109.4 ?
C1 C2 H2B . . 109.4 ?
H2A C2 H2B . . 108.0 ?
C4 C3 C2 . . 110.41(19) ?
C4 C3 H3A . . 109.6 ?
C2 C3 H3A . . 109.6 ?
C4 C3 H3B . . 109.6 ?
C2 C3 H3B . . 109.6 ?
H3A C3 H3B . . 108.1 ?
C3 C4 C5 . . 111.15(19) ?
C3 C4 H4A . . 109.4 ?
C5 C4 H4A . . 109.4 ?
C3 C4 H4B . . 109.4 ?
C5 C4 H4B . . 109.4 ?
H4A C4 H4B . . 108.0 ?
C4 C5 C6 . . 112.48(16) ?
C4 C5 H5A . . 109.1 ?
C6 C5 H5A . . 109.1 ?
C4 C5 H5B . . 109.1 ?
C6 C5 H5B . . 109.1 ?
H5A C5 H5B . . 107.8 ?
N2 C6 C1 . . 108.96(15) ?
N2 C6 C5 . . 114.22(15) ?
C1 C6 C5 . . 110.31(16) ?
N2 C6 H6A . . 107.7 ?
C1 C6 H6A . . 107.7 ?
C5 C6 H6A . . 107.7 ?
N2 C7 C8 . . 112.22(19) ?
N2 C7 H7A . . 109.2 ?
C8 C7 H7A . . 109.2 ?
N2 C7 H7B . . 109.2 ?
C8 C7 H7B . . 109.2 ?
H7A C7 H7B . . 107.9 ?
C9 C8 C12 . . 116.63(18) ?
C9 C8 C7 . . 121.1(2) ?
C12 C8 C7 . . 122.2(2) ?
C10 C9 C8 . . 120.1(2) ?
C10 C9 H9A . . 120.0 ?
C8 C9 H9A . . 120.0 ?
N3 C10 C9 . . 123.6(2) ?
N3 C10 H10A . . 118.2 ?
C9 C10 H10A . . 118.2 ?
N3 C11 C12 . . 123.8(2) ?
N3 C11 H11A . . 118.1 ?
C12 C11 H11A . . 118.1 ?
C11 C12 C8 . . 119.6(2) ?
C11 C12 H12A . . 120.2 ?
C8 C12 H12A . . 120.2 ?
C1 N1 H1B . . 109.5 ?
C1 N1 H1C . . 109.5 ?
H1B N1 H1C . . 109.5 ?
C1 N1 H1D . . 109.5 ?
H1B N1 H1D . . 109.5 ?
H1C N1 H1D . . 109.5 ?
C7 N2 C6 . . 112.84(16) ?
C7 N2 H2C . . 105.3 ?
C6 N2 H2C . . 103.3 ?
C10 N3 C11 . . 116.16(17) ?

loop_
_geom_bond_atom_site_label_1
_geom_bond_atom_site_label_2
_geom_bond_site_symmetry_2
_geom_bond_distance
_geom_bond_publ_flag
C1 N1 . 1.498(2) ?
C1 C6 . 1.523(3) ?
C1 C2 . 1.524(2) ?
C1 H1A . 0.9800 ?
C2 C3 . 1.516(3) ?
C2 H2A . 0.9700 ?
C2 H2B . 0.9700 ?
C3 C4 . 1.507(3) ?
C3 H3A . 0.9700 ?
C3 H3B . 0.9700 ?
C4 C5 . 1.521(3) ?
C4 H4A . 0.9700 ?
C4 H4B . 0.9700 ?
C5 C6 . 1.530(3) ?
C5 H5A . 0.9700 ?
C5 H5B . 0.9700 ?
C6 N2 . 1.478(2) ?
C6 H6A . 0.9800 ?
C7 N2 . 1.452(3) ?
C7 C8 . 1.507(3) ?
C7 H7A . 0.9700 ?
C7 H7B . 0.9700 ?
C8 C9 . 1.381(3) ?
C8 C12 . 1.386(3) ?
C9 C10 . 1.375(3) ?
C9 H9A . 0.9300 ?
C10 N3 . 1.331(3) ?
C10 H10A . 0.9300 ?
C11 N3 . 1.338(3) ?
C11 C12 . 1.375(3) ?
C11 H11A . 0.9300 ?
C12 H12A . 0.9300 ?
N1 H1B . 0.8900 ?
N1 H1C . 0.8900 ?
N1 H1D . 0.8900 ?
N2 H2C . 0.8899 ?

loop_
_geom_hbond_atom_site_label_D
_geom_hbond_atom_site_label_H
_geom_hbond_atom_site_label_A
_geom_hbond_site_symmetry_A
_geom_hbond_distance_DH
_geom_hbond_distance_HA
_geom_hbond_distance_DA
_geom_hbond_angle_DHA
N1 H1B N3 4_434 0.89 2.13 2.926(2) 148
N1 H1C Cl1 . 0.89 2.32 3.201(2) 172
N1 H1D Cl1 1_455 0.89 2.28 3.1583(19) 170
N2 H2C Cl1 3_644 0.89 2.72 3.5538(19) 157

loop_
_cod_related_entry_id
_cod_related_entry_database
_cod_related_entry_code
1 ChemSpider 30656512
